data_1543222
loop_
_publ_author_name
'Burgener, Matthias'
'Aboulfadl, Hanane'
'Labat, Ga\"el Charles'
'Bonin, Michel'
'Sommer, Martin'
'Sankolli, Ravish'
'W\"ubbenhorst, Michael'
'Hulliger, J\"urg'

_publ_section_title
;
 Peculiar orientational disorder in 4-bromo-4'-nitrobiphenyl (BNBP) and
 4-bromo-4'-cyanobiphenyl (BCNBP) leading to bipolar crystals
;
_journal_issue 3
_journal_name_full IUCrJ
_journal_page_first 219
_journal_page_last 225
_journal_paper_doi 10.1107/S2052252516006709
_journal_volume 3
_journal_year 2016
_chemical_formula_moiety 'C13 H8 Br N'
_chemical_formula_sum 'C13 H8 Br N'
_chemical_formula_weight 258.11
_chemical_name_common 4-bromo-4'-cyano-biphenyl
_chemical_name_systematic
; 
 ? 
;
_space_group_IT_number 4
_symmetry_cell_setting monoclinic
_symmetry_space_group_name_Hall 'P 2yb'
_symmetry_space_group_name_H-M 'P 1 21 1'
_atom_sites_solution_hydrogens geom
_atom_sites_solution_primary direct
_atom_sites_solution_secondary difmap
_audit_creation_method SHELXL-97
_cell_angle_alpha 90.00
_cell_angle_beta 97.340(8)
_cell_angle_gamma 90.00
_cell_formula_units_Z 8
_cell_length_a 9.6028(9)
_cell_length_b 14.6523(9)
_cell_length_c 15.5726(16)
_cell_measurement_reflns_used 9358
_cell_measurement_temperature 293(2)
_cell_measurement_theta_max 28.45
_cell_measurement_theta_min 2.36
_cell_volume 2173.2(3)
_computing_cell_refinement 'STOE X-AREA'
_computing_data_collection 'STOE X-AREA'
_computing_data_reduction 'STOE X-RED'
_computing_molecular_graphics 'PLATON (Speck, 2003)'
_computing_publication_material SHELX-97
_computing_structure_refinement 'SHELXL-97 (Sheldrick, 1997)'
_computing_structure_solution 'SHELXS-97 (Sheldrick, 1990)'
_diffrn_ambient_temperature 293(2)
_diffrn_detector_area_resol_mean 6.67
_diffrn_measured_fraction_theta_full 'ACTA 50'
_diffrn_measured_fraction_theta_max 0.907
_diffrn_measurement_device_type 'STOE IPS 2'
_diffrn_measurement_method 'omega scan'
_diffrn_radiation_monochromator graphite
_diffrn_radiation_source 'fine-focus sealed tube'
_diffrn_radiation_type MoK\a
_diffrn_radiation_wavelength 0.71073
_diffrn_reflns_av_R_equivalents 0.1013
_diffrn_reflns_av_sigmaI/netI 0.1403
_diffrn_reflns_limit_h_max 14
_diffrn_reflns_limit_h_min -14
_diffrn_reflns_limit_k_max 18
_diffrn_reflns_limit_k_min -18
_diffrn_reflns_limit_l_max 23
_diffrn_reflns_limit_l_min -23
_diffrn_reflns_number 26473
_diffrn_reflns_theta_full 'ACTA 50'
_diffrn_reflns_theta_max 32.07
_diffrn_reflns_theta_min 2.14
_exptl_absorpt_coefficient_mu 3.754
_exptl_absorpt_correction_T_max 0.1115
_exptl_absorpt_correction_T_min 0.0804
_exptl_absorpt_correction_type sphere
_exptl_absorpt_process_details
;
Interpolation using  Int.Tab. Vol. C (1992) p. 523,Tab. 6.3.3.3
for values of muR in the range 0-2.5, and Int.Tab. Vol.II (1959)
p.302; Table 5.3.6 B for muR in the range 2.6-10.0.
The interpolation procedure of C.W.Dwiggins Jr (Acta Cryst.(1975)
A31,146-148) is used with some modification.
;
_exptl_crystal_colour colourless
_exptl_crystal_density_diffrn 1.578
_exptl_crystal_density_meas ?
_exptl_crystal_density_method 'not measured'
_exptl_crystal_description prismatic
_exptl_crystal_F_000 1024
_exptl_crystal_size_max 0.65
_exptl_crystal_size_mid 0.43
_exptl_crystal_size_min 0.12
_exptl_crystal_size_rad 0.5000
_refine_diff_density_max 0.507
_refine_diff_density_min -0.533
_refine_diff_density_rms 0.078
_refine_ls_abs_structure_details 'Flack H D (1983), Acta Cryst. A39, 876-881'
_refine_ls_abs_structure_Flack 0.061(19)
_refine_ls_extinction_coef 0.0014(2)
_refine_ls_extinction_expression Fc^*^=kFc[1+0.001xFc^2^\l^3^/sin(2\q)]^-1/4^
_refine_ls_extinction_method SHELXL
_refine_ls_goodness_of_fit_ref 0.966
_refine_ls_hydrogen_treatment mixed
_refine_ls_matrix_type full
_refine_ls_number_parameters 534
_refine_ls_number_reflns 13572
_refine_ls_number_restraints 557
_refine_ls_restrained_S_all 0.970
_refine_ls_R_factor_all 0.2080
_refine_ls_R_factor_gt 0.0670
_refine_ls_shift/su_max 0.000
_refine_ls_shift/su_mean 0.000
_refine_ls_structure_factor_coef Fsqd
_refine_ls_weighting_details 'calc w=1/[\s^2^(Fo^2^)+(0.0620P)^2^+0.0000P] where P=(Fo^2^+2Fc^2^)/3'
_refine_ls_weighting_scheme calc
_refine_ls_wR_factor_gt 0.1314
_refine_ls_wR_factor_ref 0.1840
_reflns_number_gt 4825
_reflns_number_total 13572
_reflns_threshold_expression >2sigma(I)
_cod_data_source_file bi5055.cif
_cod_data_source_block BCNBP_bottom
_cod_depositor_comments
;
The following automatic conversions were performed:

'_exptl_crystal_density_meas' value 'not measured' was changed to '?'
- the value is perceived as not measured.

Automatic conversion script
Id: cif_fix_values 4268 2015-11-12 08:31:59Z antanas 
;
_cod_original_sg_symbol_H-M 'P 21'
_cod_database_code 1543222
_exptl_absorpt_correction_t_ave 0.0987

loop_
_symmetry_equiv_pos_as_xyz
'x, y, z'
'-x, y+1/2, -z'

loop_
_atom_site_label
_atom_site_type_symbol
_atom_site_fract_x
_atom_site_fract_y
_atom_site_fract_z
_atom_site_U_iso_or_equiv
_atom_site_adp_type
_atom_site_occupancy
_atom_site_symmetry_multiplicity
_atom_site_calc_flag
_atom_site_refinement_flags
Br1 Br 0.60654(13) 0.45913(9) 0.62086(8) 0.0785(4) Uani 1 1 d D
C1 C 0.6120(6) 0.5870(4) 0.6198(3) 0.061(3) Uani 1 1 d DU
C2 C 0.4924(7) 0.6372(5) 0.5915(3) 0.057(3) Uani 1 1 d DU
H2 H 0.4093 0.6068 0.5719 0.069 Uiso 1 1 calc R
C3 C 0.4944(6) 0.7314(4) 0.5919(4) 0.052(3) Uani 1 1 d DU
H3 H 0.4130 0.7636 0.5725 0.062 Uiso 1 1 calc R
C4 C 0.6169(7) 0.7786(4) 0.6211(4) 0.045(2) Uani 1 1 d DU
C5 C 0.7371(6) 0.7282(4) 0.6489(4) 0.048(2) Uani 1 1 d DU
H5 H 0.8206 0.7584 0.6678 0.057 Uiso 1 1 calc R
C6 C 0.7341(7) 0.6343(5) 0.6487(4) 0.055(2) Uani 1 1 d DU
H6 H 0.8153 0.6020 0.6683 0.066 Uiso 1 1 calc R
C11 C 0.6364(6) 1.0686(4) 0.6315(3) 0.054(2) Uani 1 1 d DU
C12 C 0.7442(6) 1.0198(5) 0.6017(3) 0.063(3) Uani 1 1 d DU
H12 H 0.8210 1.0505 0.5848 0.076 Uiso 1 1 calc R
C13 C 0.7382(6) 0.9255(5) 0.5970(4) 0.054(3) Uani 1 1 d DU
H13 H 0.8108 0.8930 0.5769 0.065 Uiso 1 1 calc R
C14 C 0.6227(6) 0.8789(4) 0.6225(4) 0.045(2) Uani 1 1 d DU
C15 C 0.5153(6) 0.9287(5) 0.6519(4) 0.052(2) Uani 1 1 d DU
H15 H 0.4379 0.8985 0.6684 0.063 Uiso 1 1 calc R
C16 C 0.5222(6) 1.0227(4) 0.6568(4) 0.056(2) Uani 1 1 d DU
H16 H 0.4500 1.0554 0.6771 0.067 Uiso 1 1 calc R
C7 C 0.6430(10) 1.1655(6) 0.6367(8) 0.073(2) Uani 1 1 d DU
N1 N 0.6447(13) 1.2470(4) 0.6306(8) 0.119(3) Uani 1 1 d DU
Br2 Br 0.8494(2) 0.37697(17) 0.86056(18) 0.0701(7) Uani 0.461(3) 1 d PD
N121 N 0.8389(19) 0.3293(5) 0.8504(12) 0.083(3) Uani 0.539(3) 1 d PD
C127 C 0.8540(13) 0.4074(8) 0.8660(7) 0.072(3) Uani 0.539(3) 1 d PDU
C27 C 0.8969(15) 1.0881(8) 0.884(2) 0.073(2) Uani 0.461(3) 1 d PDU
Br21 Br 0.8923(3) 1.11919(19) 0.8790(2) 0.0801(8) Uani 0.539(3) 1 d PD
N21 N 0.908(3) 1.1689(5) 0.8811(18) 0.119(3) Uani 0.461(3) 1 d PD
C21 C 0.8600(6) 0.5064(4) 0.8692(3) 0.059(3) Uani 1 1 d DU
C22 C 0.7528(6) 0.5564(4) 0.8985(3) 0.056(3) Uani 1 1 d DU
H22 H 0.6762 0.5262 0.9161 0.068 Uiso 1 1 calc R
C23 C 0.7585(6) 0.6498(4) 0.9019(4) 0.051(2) Uani 1 1 d DU
H23 H 0.6855 0.6819 0.9219 0.062 Uiso 1 1 calc R
C24 C 0.8715(6) 0.6977(4) 0.8761(4) 0.048(2) Uani 1 1 d DU
C25 C 0.9797(7) 0.6470(4) 0.8470(4) 0.050(2) Uani 1 1 d DU
H25 H 1.0571 0.6772 0.8302 0.060 Uiso 1 1 calc R
C26 C 0.9739(7) 0.5532(5) 0.8428(4) 0.058(3) Uani 1 1 d DU
H26 H 1.0461 0.5209 0.8222 0.070 Uiso 1 1 calc R
C31 C 0.8911(7) 0.9906(4) 0.8793(3) 0.054(3) Uani 1 1 d DU
C32 C 1.0083(7) 0.9381(5) 0.9077(3) 0.059(3) Uani 1 1 d DU
H32 H 1.0930 0.9665 0.9273 0.071 Uiso 1 1 calc R
C33 C 1.0001(7) 0.8441(5) 0.9070(4) 0.054(3) Uani 1 1 d DU
H33 H 1.0799 0.8102 0.9265 0.065 Uiso 1 1 calc R
C34 C 0.8745(6) 0.7981(4) 0.8777(4) 0.044(2) Uani 1 1 d DU
C35 C 0.7580(7) 0.8515(5) 0.8499(4) 0.056(3) Uani 1 1 d DU
H35 H 0.6732 0.8232 0.8305 0.067 Uiso 1 1 calc R
C36 C 0.7650(7) 0.9462(5) 0.8503(4) 0.061(3) Uani 1 1 d DU
H36 H 0.6853 0.9802 0.8312 0.073 Uiso 1 1 calc R
Br4 Br 0.11107(9) -0.29258(8) 0.60104(8) 0.0687(3) Uani 1 1 d D
C41 C 0.1199(4) -0.1633(4) 0.6065(5) 0.057(3) Uani 1 1 d DU
C42 C 0.1338(4) -0.1103(5) 0.5347(5) 0.056(3) Uani 1 1 d DU
H42 H 0.1381 -0.1381 0.4814 0.067 Uiso 1 1 calc R
C43 C 0.1413(5) -0.0161(4) 0.5416(4) 0.048(2) Uani 1 1 d DU
H43 H 0.1507 0.0187 0.4927 0.057 Uiso 1 1 calc R
C44 C 0.1350(6) 0.0274(4) 0.6203(4) 0.046(2) Uani 1 1 d DU
C45 C 0.1208(6) -0.0267(5) 0.6930(4) 0.058(3) Uani 1 1 d DU
H45 H 0.1159 0.0007 0.7465 0.070 Uiso 1 1 calc R
C46 C 0.1142(6) -0.1208(5) 0.6852(5) 0.057(2) Uani 1 1 d DU
H46 H 0.1057 -0.1561 0.7339 0.068 Uiso 1 1 calc R
C47 C 0.1536(11) 0.4195(6) 0.6435(8) 0.073(2) Uani 1 1 d DU
N41 N 0.1458(14) 0.4962(4) 0.6402(9) 0.119(3) Uani 1 1 d DU
C51 C 0.1525(6) 0.3185(4) 0.6398(4) 0.053(2) Uani 1 1 d DU
C52 C 0.0595(6) 0.2695(4) 0.6822(4) 0.060(3) Uani 1 1 d DU
H52 H 0.0002 0.2999 0.7154 0.072 Uiso 1 1 calc R
C53 C 0.0538(7) 0.1759(5) 0.6759(4) 0.059(3) Uani 1 1 d DU
H53 H -0.0094 0.1440 0.7050 0.071 Uiso 1 1 calc R
C54 C 0.1406(7) 0.1278(4) 0.6267(4) 0.048(2) Uani 1 1 d DU
C55 C 0.2338(7) 0.1789(5) 0.5843(4) 0.055(3) Uani 1 1 d DU
H55 H 0.2928 0.1488 0.5506 0.066 Uiso 1 1 calc R
C56 C 0.2410(7) 0.2726(5) 0.5909(4) 0.062(3) Uani 1 1 d DU
H56 H 0.3051 0.3049 0.5627 0.074 Uiso 1 1 calc R
C71 C 0.3488(6) 0.2626(4) 0.8614(4) 0.060(3) Uani 1 1 d DU
C72 C 0.2579(6) 0.3060(5) 0.9096(4) 0.059(3) Uani 1 1 d DU
H72 H 0.1953 0.2725 0.9380 0.071 Uiso 1 1 calc R
C73 C 0.2613(6) 0.3996(4) 0.9152(4) 0.051(3) Uani 1 1 d DU
H73 H 0.1999 0.4294 0.9474 0.062 Uiso 1 1 calc R
C74 C 0.3551(7) 0.4507(4) 0.8735(4) 0.046(2) Uani 1 1 d DU
C75 C 0.4444(7) 0.4045(5) 0.8241(5) 0.061(3) Uani 1 1 d DU
H75 H 0.5056 0.4376 0.7944 0.074 Uiso 1 1 calc R
C76 C 0.4430(7) 0.3111(5) 0.8189(5) 0.073(3) Uani 1 1 d DU
H76 H 0.5045 0.2808 0.7872 0.087 Uiso 1 1 calc R
C61 C 0.3754(4) 0.7413(4) 0.8920(4) 0.049(3) Uani 1 1 d DU
C62 C 0.3831(5) 0.6987(5) 0.8139(4) 0.053(2) Uani 1 1 d DU
H62 H 0.3930 0.7333 0.7650 0.064 Uiso 1 1 calc R
C63 C 0.3760(6) 0.6048(5) 0.8080(4) 0.054(3) Uani 1 1 d DU
H63 H 0.3809 0.5768 0.7549 0.065 Uiso 1 1 calc R
C64 C 0.3616(6) 0.5512(4) 0.8799(4) 0.046(3) Uani 1 1 d DU
C65 C 0.3533(6) 0.5951(5) 0.9585(5) 0.060(3) Uani 1 1 d DU
H65 H 0.3426 0.5606 1.0074 0.072 Uiso 1 1 calc R
C66 C 0.3606(6) 0.6894(5) 0.9648(4) 0.058(3) Uani 1 1 d DU
H66 H 0.3557 0.7178 1.0177 0.070 Uiso 1 1 calc R
Br6 Br 0.38876(11) 0.86855(10) 0.90074(9) 0.0793(4) Uani 1 1 d D
C67 C 0.3491(11) 0.1594(6) 0.8571(7) 0.072(3) Uani 1 1 d DU
N61 N 0.3448(10) 0.0856(4) 0.8536(7) 0.083(3) Uani 1 1 d D

loop_
_atom_site_aniso_label
_atom_site_aniso_U_11
_atom_site_aniso_U_22
_atom_site_aniso_U_33
_atom_site_aniso_U_23
_atom_site_aniso_U_13
_atom_site_aniso_U_12
Br1 0.1054(8) 0.0582(8) 0.0811(8) 0.0003(7) 0.0482(6) -0.0077(7)
C1 0.060(5) 0.075(6) 0.052(5) -0.010(5) 0.024(4) -0.002(5)
C2 0.052(4) 0.063(5) 0.059(5) -0.013(4) 0.017(4) -0.003(4)
C3 0.036(4) 0.061(6) 0.058(5) -0.005(4) 0.003(4) -0.006(3)
C4 0.047(4) 0.055(5) 0.033(4) -0.005(4) 0.010(3) 0.003(4)
C5 0.036(4) 0.054(5) 0.052(5) -0.012(4) 0.002(3) 0.007(3)
C6 0.054(4) 0.069(5) 0.045(5) -0.001(4) 0.012(4) 0.013(4)
C11 0.036(4) 0.074(5) 0.049(5) -0.015(4) -0.002(3) -0.003(3)
C12 0.048(4) 0.066(6) 0.075(6) -0.007(5) 0.008(4) -0.007(4)
C13 0.044(4) 0.068(6) 0.051(5) -0.010(4) 0.009(4) 0.006(4)
C14 0.040(4) 0.060(5) 0.034(4) -0.016(4) 0.002(3) 0.001(4)
C15 0.030(4) 0.066(5) 0.060(5) -0.002(4) 0.005(4) 0.011(3)
C16 0.044(4) 0.061(5) 0.064(5) -0.003(4) 0.009(4) 0.016(4)
C7 0.073(4) 0.073(3) 0.073(4) 0.000(3) 0.004(3) 0.000(3)
N1 0.151(7) 0.081(5) 0.124(7) -0.020(5) 0.008(5) -0.013(5)
Br2 0.0623(11) 0.0593(17) 0.0901(16) -0.0074(14) 0.0153(10) -0.0001(11)
N121 0.093(5) 0.086(7) 0.064(5) -0.002(5) -0.011(4) 0.022(5)
C127 0.073(5) 0.075(5) 0.062(5) 0.002(4) -0.010(4) 0.002(4)
C27 0.073(4) 0.073(3) 0.073(4) 0.000(3) 0.004(3) 0.000(3)
Br21 0.1062(18) 0.0683(18) 0.0743(16) -0.0016(16) 0.0447(13) -0.0042(15)
N21 0.151(7) 0.081(5) 0.124(7) -0.020(5) 0.008(5) -0.013(5)
C21 0.059(5) 0.053(5) 0.063(6) 0.013(4) -0.002(4) 0.013(4)
C22 0.042(4) 0.062(6) 0.066(5) -0.008(4) 0.010(4) -0.010(4)
C23 0.031(4) 0.062(5) 0.062(5) -0.006(4) 0.009(4) -0.004(3)
C24 0.037(4) 0.055(5) 0.051(5) 0.008(5) 0.003(4) 0.005(4)
C25 0.037(4) 0.064(5) 0.049(5) 0.002(4) 0.007(4) 0.006(4)
C26 0.048(4) 0.072(6) 0.055(5) 0.004(4) 0.010(4) 0.013(4)
C31 0.064(5) 0.058(6) 0.043(5) 0.000(4) 0.023(4) -0.003(4)
C32 0.049(4) 0.072(6) 0.057(5) -0.009(4) 0.012(4) -0.018(4)
C33 0.050(4) 0.060(6) 0.054(5) -0.002(4) 0.015(4) 0.002(4)
C34 0.031(4) 0.053(5) 0.050(5) 0.001(4) 0.008(4) -0.003(3)
C35 0.048(4) 0.063(6) 0.055(5) -0.005(4) -0.002(4) 0.003(4)
C36 0.066(5) 0.073(6) 0.044(5) 0.000(5) 0.004(4) 0.017(5)
Br4 0.0468(5) 0.0584(7) 0.1029(9) -0.0026(7) 0.0169(5) -0.0062(6)
C41 0.035(4) 0.070(6) 0.065(6) 0.007(4) 0.004(4) 0.003(4)
C42 0.041(4) 0.065(6) 0.061(5) -0.018(4) 0.005(4) -0.002(4)
C43 0.055(4) 0.054(5) 0.034(4) 0.005(3) 0.008(3) 0.002(3)
C44 0.047(4) 0.047(5) 0.042(5) -0.001(4) 0.004(4) 0.003(4)
C45 0.056(4) 0.065(6) 0.057(5) -0.005(4) 0.019(4) -0.007(4)
C46 0.052(4) 0.059(5) 0.060(5) 0.010(5) 0.014(4) -0.012(4)
C47 0.073(4) 0.073(3) 0.073(4) 0.000(3) 0.004(3) 0.000(3)
N41 0.151(7) 0.081(5) 0.124(7) -0.020(5) 0.008(5) -0.013(5)
C51 0.063(5) 0.052(5) 0.041(5) -0.002(4) -0.002(4) 0.002(4)
C52 0.070(5) 0.064(5) 0.047(5) -0.019(4) 0.011(4) 0.004(4)
C53 0.060(5) 0.066(6) 0.054(5) -0.010(4) 0.023(4) -0.004(4)
C54 0.049(4) 0.060(5) 0.035(4) 0.008(4) 0.010(4) 0.012(4)
C55 0.058(5) 0.067(6) 0.042(5) 0.002(4) 0.016(4) 0.008(4)
C56 0.064(5) 0.065(6) 0.056(5) 0.007(4) 0.008(4) -0.002(4)
C71 0.075(5) 0.057(5) 0.042(5) 0.001(4) -0.012(4) 0.006(5)
C72 0.064(5) 0.068(6) 0.046(5) 0.006(4) 0.008(4) -0.008(4)
C73 0.058(5) 0.053(6) 0.045(5) 0.009(4) 0.012(4) 0.005(4)
C74 0.044(4) 0.059(5) 0.036(4) -0.003(4) 0.005(3) 0.004(4)
C75 0.055(5) 0.071(6) 0.060(6) -0.010(4) 0.017(4) 0.002(4)
C76 0.067(5) 0.084(7) 0.069(6) -0.006(5) 0.015(5) 0.006(5)
C61 0.034(4) 0.058(6) 0.059(6) -0.005(4) 0.013(4) -0.002(3)
C62 0.053(4) 0.061(5) 0.045(5) 0.003(4) 0.003(4) 0.007(4)
C63 0.059(5) 0.063(6) 0.041(5) 0.009(4) 0.009(4) 0.002(4)
C64 0.031(4) 0.064(6) 0.044(5) -0.006(4) 0.012(4) 0.002(4)
C65 0.056(4) 0.067(6) 0.060(6) -0.004(5) 0.018(4) 0.008(4)
C66 0.056(4) 0.074(6) 0.046(5) -0.005(4) 0.010(4) 0.007(4)
Br6 0.0549(6) 0.0737(9) 0.1107(11) -0.0065(9) 0.0160(6) -0.0023(6)
C67 0.073(5) 0.075(5) 0.062(5) 0.002(4) -0.010(4) 0.002(4)
N61 0.093(5) 0.086(7) 0.064(5) -0.002(5) -0.011(4) 0.022(5)

loop_
_atom_type_symbol
_atom_type_description
_atom_type_scat_dispersion_real
_atom_type_scat_dispersion_imag
_atom_type_scat_source
C C 0.0033 0.0016 'International Tables Vol C Tables 4.2.6.8 and 6.1.1.4'
H H 0.0000 0.0000 'International Tables Vol C Tables 4.2.6.8 and 6.1.1.4'
N N 0.0061 0.0033 'International Tables Vol C Tables 4.2.6.8 and 6.1.1.4'
Br Br -0.2901 2.4595 'International Tables Vol C Tables 4.2.6.8 and 6.1.1.4'

loop_
_geom_angle_atom_site_label_1
_geom_angle_atom_site_label_2
_geom_angle_atom_site_label_3
_geom_angle
C6 C1 C2 118.0(5)
C6 C1 Br1 121.3(5)
C2 C1 Br1 120.6(5)
C3 C2 C1 121.2(6)
C2 C3 C4 120.7(5)
C3 C4 C5 118.1(5)
C3 C4 C14 122.1(6)
C5 C4 C14 119.8(5)
C6 C5 C4 120.9(5)
C5 C6 C1 121.1(6)
C12 C11 C16 119.8(5)
C12 C11 C7 120.3(5)
C16 C11 C7 119.9(5)
C13 C12 C11 120.3(6)
C12 C13 C14 120.0(6)
C15 C14 C13 119.1(5)
C15 C14 C4 120.2(6)
C13 C14 C4 120.8(6)
C16 C15 C14 120.7(6)
C15 C16 C11 120.1(6)
N1 C7 C11 172.2(13)
N121 Br2 C21 170.6(15)
Br2 N121 C127 1.1(9)
N121 C127 C21 169.4(12)
N21 C27 C31 174(3)
N21 Br21 C31 169(2)
Br21 N21 C27 7.5(11)
C22 C21 C26 118.6(5)
C22 C21 C127 120.8(6)
C26 C21 C127 120.6(6)
C22 C21 Br2 121.0(5)
C26 C21 Br2 120.4(5)
C127 C21 Br2 2.2(4)
C23 C22 C21 120.8(6)
C22 C23 C24 121.3(6)
C23 C24 C25 117.6(5)
C23 C24 C34 120.8(6)
C25 C24 C34 121.5(6)
C26 C25 C24 121.2(6)
C25 C26 C21 120.3(6)
C32 C31 C36 118.5(5)
C32 C31 C27 120.8(6)
C36 C31 C27 120.5(6)
C32 C31 Br21 123.4(5)
C36 C31 Br21 118.1(5)
C27 C31 Br21 3.4(10)
C33 C32 C31 120.6(5)
C32 C33 C34 121.8(6)
C35 C34 C33 117.0(5)
C35 C34 C24 123.1(6)
C33 C34 C24 119.9(6)
C36 C35 C34 121.7(6)
C35 C36 C31 120.4(6)
C42 C41 C46 118.9(5)
C42 C41 Br4 122.2(5)
C46 C41 Br4 118.9(5)
C41 C42 C43 120.4(6)
C42 C43 C44 121.1(6)
C43 C44 C45 118.2(5)
C43 C44 C54 120.7(6)
C45 C44 C54 121.0(6)
C46 C45 C44 119.9(6)
C41 C46 C45 121.4(6)
N41 C47 C51 174.1(15)
C52 C51 C56 119.4(5)
C52 C51 C47 120.3(5)
C56 C51 C47 120.3(5)
C53 C52 C51 120.5(6)
C52 C53 C54 121.5(6)
C53 C54 C55 117.0(5)
C53 C54 C44 121.5(6)
C55 C54 C44 121.5(6)
C56 C55 C54 121.9(6)
C55 C56 C51 119.8(6)
C72 C71 C76 121.4(6)
C72 C71 C67 119.3(5)
C76 C71 C67 119.2(5)
C73 C72 C71 118.9(6)
C72 C73 C74 121.2(6)
C73 C74 C75 118.3(5)
C73 C74 C64 122.0(6)
C75 C74 C64 119.7(6)
C76 C75 C74 120.9(6)
C75 C76 C71 119.1(6)
C62 C61 C66 119.7(5)
C62 C61 Br6 120.2(5)
C66 C61 Br6 120.0(5)
C61 C62 C63 120.1(6)
C62 C63 C64 121.3(6)
C63 C64 C65 118.0(6)
C63 C64 C74 121.2(6)
C65 C64 C74 120.8(6)
C66 C65 C64 120.9(6)
C65 C66 C61 119.9(6)
N61 C67 C71 177.7(13)

loop_
_geom_bond_atom_site_label_1
_geom_bond_atom_site_label_2
_geom_bond_distance
Br1 C1 1.874(6)
C1 C6 1.387(7)
C1 C2 1.387(7)
C2 C3 1.380(7)
C3 C4 1.390(7)
C4 C5 1.391(7)
C4 C14 1.471(6)
C5 C6 1.376(7)
C11 C12 1.386(7)
C11 C16 1.386(7)
C11 C7 1.424(8)
C12 C13 1.385(7)
C13 C14 1.402(7)
C14 C15 1.388(7)
C15 C16 1.381(7)
C7 N1 1.199(8)
Br2 N121 0.721(7)
Br2 C21 1.903(5)
N121 C127 1.175(10)
C127 C21 1.452(10)
C27 N21 1.190(11)
C27 C31 1.431(10)
Br21 N21 0.743(8)
Br21 C31 1.884(6)
C21 C22 1.387(7)
C21 C26 1.397(7)
C22 C23 1.371(7)
C23 C24 1.394(7)
C24 C25 1.399(7)
C24 C34 1.471(6)
C25 C26 1.376(7)
C31 C32 1.388(7)
C31 C36 1.398(7)
C32 C33 1.380(7)
C33 C34 1.406(7)
C34 C35 1.389(7)
C35 C36 1.388(7)
Br4 C41 1.897(6)
C41 C42 1.382(7)
C41 C46 1.382(7)
C42 C43 1.386(7)
C43 C44 1.390(7)
C44 C45 1.402(7)
C44 C54 1.475(6)
C45 C46 1.385(7)
C47 N41 1.127(8)
C47 C51 1.481(8)
C51 C52 1.377(7)
C51 C56 1.386(7)
C52 C53 1.376(7)
C53 C54 1.392(7)
C54 C55 1.397(7)
C55 C56 1.377(7)
C71 C72 1.378(7)
C71 C76 1.383(7)
C71 C67 1.513(8)
C72 C73 1.375(7)
C73 C74 1.393(7)
C74 C75 1.398(7)
C74 C64 1.476(6)
C75 C76 1.371(7)
C61 C62 1.378(7)
C61 C66 1.387(7)
C61 Br6 1.873(6)
C62 C63 1.380(7)
C63 C64 1.388(7)
C64 C65 1.394(7)
C65 C66 1.386(7)
C67 N61 1.084(8)
